data_7720467
loop_
_publ_author_name
'Gong, Yi'
'Shibata, Kaname'
'Michiue, Kenji'
'Gbertyo, Joseph'
'Rais, Zaid'
'Elsegood, Mark R. J.'
'Prior, Timothy J.'
'Redshaw, Carl'

_publ_section_title
;
 Phenoxybis(imine) complexes of vanadium: structure, ethylene
 polymerization, and ring opening polymerization of &#x3b5;-caprolactone.
;
_journal_issue 4
_journal_name_full 'Dalton transactions (Cambridge, England : 2003)'
_journal_page_first 1866
_journal_page_last 1881
_journal_paper_doi 10.1039/d5dt02846a
_journal_volume 55
_journal_year 2026
_chemical_formula_moiety 'C48 H38 F4 I4 N4 O3 V, C2 H3 N'
_chemical_formula_sum 'C50 H41 F4 I4 N5 O3 V'
_chemical_formula_weight 1394.42
_chemical_properties_physical Air-sensitive,Moisture-sensitive
_space_group_crystal_system triclinic
_space_group_IT_number 2
_space_group_name_Hall '-P 1'
_space_group_name_H-M_alt 'P -1'
_atom_sites_solution_hydrogens geom
_audit_creation_date 2025-01-16
_audit_creation_method
;
Olex2 1.5
(compiled 2024.02.16 svn.r378c4104 for OlexSys, GUI svn.r6928)
;
_audit_update_record
;
2025-01-20 deposited with the CCDC.	2025-12-16 downloaded from the CCDC.
;
_cell_angle_alpha 78.084(2)
_cell_angle_beta 86.776(2)
_cell_angle_gamma 89.036(3)
_cell_formula_units_Z 2
_cell_length_a 11.4085(3)
_cell_length_b 13.1317(4)
_cell_length_c 17.4790(4)
_cell_measurement_reflns_used 11484
_cell_measurement_temperature 100(2)
_cell_measurement_theta_max 70.23
_cell_measurement_theta_min 2.59
_cell_volume 2558.06(12)
_computing_cell_refinement 'CrysAlisPro 1.171.43.131a (Rigaku OD, 2024)'
_computing_data_collection 'CrysAlisPro system (CCD 43.131a 64-bit (release 19-07-2024))'
_computing_data_reduction 'CrysAlisPro 1.171.43.131a (Rigaku OD, 2024)'
_computing_molecular_graphics 'Olex2 1.5 (Dolomanov et al., 2009)'
_computing_publication_material 'Olex2 1.5 (Dolomanov et al., 2009)'
_computing_structure_refinement 'SHELXL 2018/3 (Sheldrick, 2015)'
_computing_structure_solution 'SHELXT-2018/2 (Sheldrick, 2015)'
_diffrn_ambient_temperature 100.15
_diffrn_detector_area_resol_mean 10
_diffrn_measured_fraction_theta_full 0.993
_diffrn_measured_fraction_theta_max 0.933
_diffrn_measurement_device 'four-circle diffractometer'
_diffrn_measurement_device_type
;
Rigaku 007HF diffractometer with HF Varimax confocal mirrors, 
an UG2 goniometer and HyPix Arc-100 detector 
;
_diffrn_measurement_method 'profile data from \w-scans'
_diffrn_radiation_type CuK\a
_diffrn_radiation_wavelength 1.54178
_diffrn_reflns_av_R_equivalents 0.0596
_diffrn_reflns_av_unetI/netI 0.0499
_diffrn_reflns_Laue_measured_fraction_full 0.993
_diffrn_reflns_Laue_measured_fraction_max 0.933
_diffrn_reflns_limit_h_max 13
_diffrn_reflns_limit_h_min -13
_diffrn_reflns_limit_k_max 13
_diffrn_reflns_limit_k_min -16
_diffrn_reflns_limit_l_max 21
_diffrn_reflns_limit_l_min -20
_diffrn_reflns_number 46832
_diffrn_reflns_point_group_measured_fraction_full 0.993
_diffrn_reflns_point_group_measured_fraction_max 0.933
_diffrn_reflns_theta_full 67.679
_diffrn_reflns_theta_max 73.432
_diffrn_reflns_theta_min 2.587
_exptl_absorpt_coefficient_mu 21.078
_exptl_absorpt_correction_T_max 1.000
_exptl_absorpt_correction_T_min 0.579
_exptl_absorpt_correction_type multi-scan
_exptl_absorpt_process_details
;
CrysAlisPro 1.171.43.131a (Rigaku Oxford Diffraction, 2024) 
Empirical absorption correction using spherical harmonics, 
implemented in SCALE3 ABSPACK scaling algorithm. 
;
_exptl_crystal_colour orange
_exptl_crystal_colour_primary orange
_exptl_crystal_density_diffrn 1.810
_exptl_crystal_density_method 'not measured'
_exptl_crystal_description blade
_exptl_crystal_F_000 1342
_exptl_crystal_size_max 0.14
_exptl_crystal_size_mid 0.11
_exptl_crystal_size_min 0.04
_refine_diff_density_max 2.176
_refine_diff_density_min -1.554
_refine_diff_density_rms 0.132
_refine_ls_extinction_method none
_refine_ls_goodness_of_fit_ref 1.048
_refine_ls_hydrogen_treatment constr
_refine_ls_matrix_type full
_refine_ls_number_parameters 611
_refine_ls_number_reflns 9620
_refine_ls_number_restraints 0
_refine_ls_restrained_S_all 1.048
_refine_ls_R_factor_all 0.0682
_refine_ls_R_factor_gt 0.0572
_refine_ls_shift/su_max 0.001
_refine_ls_shift/su_mean 0.000
_refine_ls_structure_factor_coef Fsqd
_refine_ls_weighting_details 'w=1/[\s^2^(Fo^2^)+(0.0821P)^2^+7.0433P] where P=(Fo^2^+2Fc^2^)/3'
_refine_ls_weighting_scheme calc
_refine_ls_wR_factor_gt 0.1508
_refine_ls_wR_factor_ref 0.1586
_reflns_Friedel_coverage 0.000
_reflns_number_gt 7851
_reflns_number_total 9620
_reflns_threshold_expression 'I > 2\s(I)'
_cod_data_source_file d5dt02846a2.cif
_cod_data_source_block 14
_cod_database_code 7720467
_shelx_shelxl_version_number 2018/3
_shelx_space_group_comment
;
The symmetry employed for this shelxl refinement is uniquely defined
by the following loop, which should always be used as a source of
symmetry information in preference to the above space-group names.
They are only intended as comments.
;
_shelx_estimated_absorpt_t_max 0.486
_shelx_estimated_absorpt_t_min 0.156
_olex2_refinement_description
;
1. Fixed Uiso
 At 1.2 times of:
  All C(H) groups
 At 1.5 times of:
  All C(H,H,H) groups
2.a Aromatic/amide H refined with riding coordinates:
 C3(H3), C5(H5), C11(H11), C14(H14), C16(H16), C17(H17), C18(H18), C21(H21),
 C23(H23), C24(H24), C27(H27), C29(H29), C35(H35), C38(H38), C40(H40), C41(H41),
  C42(H42), C45(H45), C47(H47), C48(H48)
2.b Idealised Me refined as rotating group:
 C8(H8A,H8B,H8C), C9(H9A,H9B,H9C), C10(H10A,H10B,H10C), C32(H32A,H32B,H32C),
 C33(H33A,H33B,H33C), C34(H34A,H34B,H34C), C50(H50A,H50B,H50C)
;
_olex2_submission_special_instructions 'No special instructions were received'

loop_
_space_group_symop_operation_xyz
'x, y, z'
'-x, -y, -z'

loop_
_atom_site_label
_atom_site_type_symbol
_atom_site_fract_x
_atom_site_fract_y
_atom_site_fract_z
_atom_site_U_iso_or_equiv
_atom_site_adp_type
_atom_site_occupancy
_atom_site_site_symmetry_order
_atom_site_calc_flag
_atom_site_refinement_flags_posn
_atom_site_refinement_flags_adp
_atom_site_refinement_flags_occupancy
_atom_site_disorder_assembly
_atom_site_disorder_group
V1 V 0.83293(9) 0.36232(8) 0.55824(6) 0.0395(2) Uani 1 1 d . . . . .
O3 O 0.9728(4) 0.3747(3) 0.5508(3) 0.0477(10) Uani 1 1 d . . . . .
O1 O 0.7604(4) 0.3724(3) 0.4610(2) 0.0401(9) Uani 1 1 d . . . . .
C1 C 0.7779(5) 0.4487(5) 0.3995(3) 0.0376(12) Uani 1 1 d . . . . .
C2 C 0.7789(5) 0.4278(5) 0.3231(4) 0.0397(13) Uani 1 1 d . . . . .
C3 C 0.8043(5) 0.5072(5) 0.2582(4) 0.0427(14) Uani 1 1 d . . . . .
H3 H 0.804286 0.491585 0.207529 0.051 Uiso 1 1 calc R U . . .
C4 C 0.8297(5) 0.6084(5) 0.2644(3) 0.0409(13) Uani 1 1 d . . . . .
C5 C 0.8226(5) 0.6300(5) 0.3393(4) 0.0419(13) Uani 1 1 d . . . . .
H5 H 0.836099 0.699002 0.345368 0.050 Uiso 1 1 calc R U . . .
C6 C 0.7959(5) 0.5519(5) 0.4066(3) 0.0370(12) Uani 1 1 d . . . . .
C7 C 0.8618(7) 0.6926(5) 0.1920(4) 0.0515(16) Uani 1 1 d . . . . .
C8 C 0.9698(7) 0.6536(7) 0.1478(4) 0.0614(19) Uani 1 1 d . . . . .
H8A H 0.990710 0.705614 0.100394 0.092 Uiso 1 1 calc R U . . .
H8B H 0.950635 0.587802 0.133427 0.092 Uiso 1 1 calc R U . . .
H8C H 1.036299 0.642784 0.181827 0.092 Uiso 1 1 calc R U . . .
C9 C 0.7593(8) 0.7093(6) 0.1380(5) 0.063(2) Uani 1 1 d . . . . .
H9A H 0.691413 0.736395 0.164501 0.095 Uiso 1 1 calc R U . . .
H9B H 0.738787 0.642861 0.125072 0.095 Uiso 1 1 calc R U . . .
H9C H 0.782057 0.759230 0.089800 0.095 Uiso 1 1 calc R U . . .
C10 C 0.8958(8) 0.7943(6) 0.2118(5) 0.063(2) Uani 1 1 d . . . . .
H10A H 0.828759 0.822254 0.238639 0.094 Uiso 1 1 calc R U . . .
H10B H 0.918734 0.844058 0.163558 0.094 Uiso 1 1 calc R U . . .
H10C H 0.961853 0.782629 0.246121 0.094 Uiso 1 1 calc R U . . .
C11 C 0.7918(5) 0.5841(5) 0.4804(3) 0.0378(12) Uani 1 1 d . . . . .
H11 H 0.787872 0.656633 0.479511 0.045 Uiso 1 1 calc R U . . .
N1 N 0.7931(4) 0.5212(4) 0.5480(3) 0.0394(11) Uani 1 1 d . . . . .
C12 C 0.7913(5) 0.5692(5) 0.6144(3) 0.0379(12) Uani 1 1 d . . . . .
C13 C 0.6908(6) 0.6169(5) 0.6404(4) 0.0430(14) Uani 1 1 d . . . . .
I1 I 0.52983(4) 0.61073(4) 0.58805(3) 0.05323(14) Uani 1 1 d . . . . .
C14 C 0.6924(6) 0.6643(5) 0.7041(4) 0.0442(14) Uani 1 1 d . . . . .
H14 H 0.623955 0.696241 0.722275 0.053 Uiso 1 1 calc R U . . .
C15 C 0.7958(7) 0.6637(5) 0.7399(4) 0.0494(15) Uani 1 1 d . . . . .
F1 F 0.7982(4) 0.7127(3) 0.8011(3) 0.0629(11) Uani 1 1 d . . . . .
C16 C 0.8955(6) 0.6158(6) 0.7188(4) 0.0514(16) Uani 1 1 d . . . . .
H16 H 0.964624 0.614851 0.746777 0.062 Uiso 1 1 calc R U . . .
C17 C 0.8927(6) 0.5681(5) 0.6548(4) 0.0488(15) Uani 1 1 d . . . . .
H17 H 0.961128 0.534319 0.638604 0.059 Uiso 1 1 calc R U . . .
C18 C 0.7508(6) 0.3225(5) 0.3146(4) 0.0419(13) Uani 1 1 d . . . . .
H18 H 0.730451 0.270930 0.359921 0.050 Uiso 1 1 calc R U . . .
N2 N 0.7533(5) 0.2991(4) 0.2479(3) 0.0478(13) Uani 1 1 d . . . . .
C19 C 0.7116(7) 0.2004(5) 0.2411(4) 0.0486(16) Uani 1 1 d . . . . .
C20 C 0.7703(7) 0.1486(6) 0.1875(4) 0.0546(17) Uani 1 1 d . . . . .
I2 I 0.92362(6) 0.21347(5) 0.12690(3) 0.0788(2) Uani 1 1 d . . . . .
C21 C 0.7283(10) 0.0557(6) 0.1754(4) 0.068(2) Uani 1 1 d . . . . .
H21 H 0.768173 0.020075 0.139393 0.082 Uiso 1 1 calc R U . . .
C22 C 0.6277(10) 0.0159(6) 0.2165(5) 0.073(3) Uani 1 1 d . . . . .
F2 F 0.5865(6) -0.0761(4) 0.2024(3) 0.0907(18) Uani 1 1 d . . . . .
C23 C 0.5667(8) 0.0634(6) 0.2683(5) 0.063(2) Uani 1 1 d . . . . .
H23 H 0.496507 0.033991 0.295160 0.075 Uiso 1 1 calc R U . . .
C24 C 0.6102(7) 0.1561(6) 0.2808(4) 0.0538(17) Uani 1 1 d . . . . .
H24 H 0.569621 0.190176 0.317410 0.065 Uiso 1 1 calc R U . . .
O2 O 0.7574(4) 0.3415(3) 0.6599(2) 0.0452(10) Uani 1 1 d . . . . .
C25 C 0.7544(6) 0.2601(5) 0.7196(4) 0.0443(14) Uani 1 1 d . . . . .
C26 C 0.7171(6) 0.2739(5) 0.7952(4) 0.0478(15) Uani 1 1 d . . . . .
C27 C 0.7179(7) 0.1897(6) 0.8580(4) 0.0562(18) Uani 1 1 d . . . . .
H27 H 0.696575 0.201136 0.908942 0.067 Uiso 1 1 calc R U . . .
C28 C 0.7485(6) 0.0888(5) 0.8498(4) 0.0493(16) Uani 1 1 d . . . . .
C29 C 0.7802(6) 0.0763(6) 0.7756(4) 0.0482(15) Uani 1 1 d . . . . .
H29 H 0.800128 0.008486 0.767839 0.058 Uiso 1 1 calc R U . . .
C30 C 0.7846(6) 0.1600(5) 0.7101(4) 0.0448(14) Uani 1 1 d . . . . .
C31 C 0.7492(7) -0.0012(6) 0.9211(4) 0.0597(19) Uani 1 1 d . . . . .
C32 C 0.6436(9) 0.0048(10) 0.9751(6) 0.107(5) Uani 1 1 d . . . . .
H32A H 0.572277 0.007777 0.945936 0.161 Uiso 1 1 calc R U . . .
H32B H 0.648207 0.067421 0.997055 0.161 Uiso 1 1 calc R U . . .
H32C H 0.641169 -0.056933 1.017690 0.161 Uiso 1 1 calc R U . . .
C33 C 0.8610(8) 0.0057(6) 0.9637(4) 0.063(2) Uani 1 1 d . . . . .
H33A H 0.857183 -0.044409 1.013767 0.095 Uiso 1 1 calc R U . . .
H33B H 0.868372 0.076243 0.973271 0.095 Uiso 1 1 calc R U . . .
H33C H 0.929157 -0.010105 0.931410 0.095 Uiso 1 1 calc R U . . .
C34 C 0.7460(14) -0.1061(8) 0.8984(6) 0.111(5) Uani 1 1 d . . . . .
H34A H 0.807130 -0.109247 0.857266 0.167 Uiso 1 1 calc R U . . .
H34B H 0.668922 -0.115940 0.878938 0.167 Uiso 1 1 calc R U . . .
H34C H 0.759709 -0.161095 0.944268 0.167 Uiso 1 1 calc R U . . .
C35 C 0.8190(6) 0.1344(5) 0.6361(4) 0.0438(14) Uani 1 1 d . . . . .
H35 H 0.829877 0.062869 0.634972 0.053 Uiso 1 1 calc R U . . .
N3 N 0.8363(5) 0.2010(4) 0.5706(3) 0.0424(11) Uani 1 1 d . . . . .
C36 C 0.8733(6) 0.1565(5) 0.5037(4) 0.0422(13) Uani 1 1 d . . . . .
C37 C 0.7996(6) 0.0961(5) 0.4725(4) 0.0482(15) Uani 1 1 d . . . . .
I3 I 0.62648(4) 0.06967(4) 0.51567(3) 0.06481(16) Uani 1 1 d . . . . .
C38 C 0.8379(7) 0.0524(5) 0.4087(4) 0.0506(16) Uani 1 1 d . . . . .
H38 H 0.788538 0.008478 0.387865 0.061 Uiso 1 1 calc R U . . .
C39 C 0.9488(7) 0.0755(6) 0.3778(4) 0.0546(18) Uani 1 1 d . . . . .
F3 F 0.9870(5) 0.0349(4) 0.3148(3) 0.0731(13) Uani 1 1 d . . . . .
C40 C 1.0235(8) 0.1361(6) 0.4065(5) 0.064(2) Uani 1 1 d . . . . .
H40 H 1.100386 0.149465 0.383222 0.077 Uiso 1 1 calc R U . . .
C41 C 0.9861(7) 0.1781(6) 0.4703(5) 0.0560(17) Uani 1 1 d . . . . .
H41 H 1.036811 0.221074 0.490913 0.067 Uiso 1 1 calc R U . . .
C42 C 0.6773(6) 0.3762(6) 0.8076(4) 0.0523(16) Uani 1 1 d . . . . .
H42 H 0.660921 0.429653 0.763809 0.063 Uiso 1 1 calc R U . . .
N4 N 0.6646(6) 0.3942(5) 0.8761(3) 0.0553(15) Uani 1 1 d . . . . .
C43 C 0.6123(7) 0.4877(6) 0.8879(4) 0.0523(17) Uani 1 1 d . . . . .
C44 C 0.6605(6) 0.5443(6) 0.9363(4) 0.0521(16) Uani 1 1 d . . . . .
I4 I 0.82178(5) 0.49789(6) 0.98361(4) 0.0799(2) Uani 1 1 d . . . . .
C45 C 0.6061(7) 0.6326(6) 0.9542(4) 0.0579(18) Uani 1 1 d . . . . .
H45 H 0.640915 0.671732 0.986884 0.069 Uiso 1 1 calc R U . . .
C46 C 0.4994(7) 0.6613(6) 0.9224(5) 0.061(2) Uani 1 1 d . . . . .
F4 F 0.4475(5) 0.7475(4) 0.9405(3) 0.0795(14) Uani 1 1 d . . . . .
C47 C 0.4474(7) 0.6081(6) 0.8762(4) 0.0579(19) Uani 1 1 d . . . . .
H47 H 0.372748 0.629495 0.856955 0.069 Uiso 1 1 calc R U . . .
C48 C 0.5029(7) 0.5217(6) 0.8566(4) 0.0572(18) Uani 1 1 d . . . . .
H48 H 0.467861 0.485265 0.822198 0.069 Uiso 1 1 calc R U . . .
N5 N 0.6729(8) -0.1630(5) 0.4021(5) 0.0725(19) Uani 1 1 d . . . . .
C49 C 0.6054(8) -0.2100(7) 0.3793(6) 0.066(2) Uani 1 1 d . . . . .
C50 C 0.5204(9) -0.2718(8) 0.3508(7) 0.084(3) Uani 1 1 d . . . . .
H50A H 0.554662 -0.340006 0.348195 0.126 Uiso 1 1 calc R U . . .
H50B H 0.498815 -0.236237 0.298522 0.126 Uiso 1 1 calc R U . . .
H50C H 0.450300 -0.281003 0.386552 0.126 Uiso 1 1 calc R U . . .

loop_
_atom_site_aniso_label
_atom_site_aniso_U_11
_atom_site_aniso_U_22
_atom_site_aniso_U_33
_atom_site_aniso_U_23
_atom_site_aniso_U_13
_atom_site_aniso_U_12
V1 0.0374(5) 0.0464(5) 0.0336(5) -0.0048(4) -0.0057(4) 0.0010(4)
O3 0.037(2) 0.053(2) 0.053(3) -0.008(2) -0.006(2) 0.0000(19)
O1 0.041(2) 0.043(2) 0.035(2) -0.0051(17) -0.0069(17) 0.0004(17)
C1 0.032(3) 0.047(3) 0.034(3) -0.007(2) -0.006(2) 0.005(2)
C2 0.033(3) 0.047(3) 0.038(3) -0.006(3) -0.005(2) 0.005(2)
C3 0.039(3) 0.055(4) 0.034(3) -0.007(3) -0.007(2) 0.008(3)
C4 0.039(3) 0.052(3) 0.031(3) -0.007(3) -0.003(2) 0.009(3)
C5 0.037(3) 0.046(3) 0.041(3) -0.005(3) -0.006(3) 0.007(3)
C6 0.032(3) 0.047(3) 0.031(3) -0.007(2) -0.006(2) 0.008(2)
C7 0.060(4) 0.054(4) 0.037(3) 0.001(3) -0.006(3) 0.001(3)
C8 0.055(4) 0.081(5) 0.045(4) -0.008(4) 0.009(3) -0.003(4)
C9 0.068(5) 0.067(5) 0.048(4) 0.006(4) -0.015(4) -0.003(4)
C10 0.076(5) 0.059(4) 0.048(4) 0.001(3) -0.001(4) -0.011(4)
C11 0.032(3) 0.047(3) 0.035(3) -0.011(2) -0.001(2) 0.001(2)
N1 0.033(3) 0.049(3) 0.037(3) -0.009(2) -0.004(2) 0.001(2)
C12 0.038(3) 0.046(3) 0.030(3) -0.007(2) -0.001(2) 0.000(2)
C13 0.039(3) 0.050(3) 0.041(3) -0.009(3) -0.005(3) 0.001(3)
I1 0.0364(2) 0.0708(3) 0.0562(3) -0.0217(2) -0.00311(18) 0.00268(18)
C14 0.043(3) 0.051(3) 0.038(3) -0.012(3) 0.004(3) 0.000(3)
C15 0.055(4) 0.055(4) 0.040(3) -0.016(3) 0.001(3) -0.002(3)
F1 0.065(3) 0.078(3) 0.055(2) -0.036(2) 0.001(2) -0.007(2)
C16 0.044(4) 0.070(4) 0.043(4) -0.014(3) -0.009(3) -0.001(3)
C17 0.044(4) 0.059(4) 0.046(4) -0.015(3) -0.007(3) 0.006(3)
C18 0.039(3) 0.050(3) 0.038(3) -0.010(3) -0.005(2) 0.006(3)
N2 0.054(3) 0.053(3) 0.039(3) -0.013(2) -0.013(2) 0.010(2)
C19 0.067(4) 0.046(3) 0.032(3) -0.007(3) -0.012(3) 0.013(3)
C20 0.068(5) 0.060(4) 0.035(3) -0.009(3) -0.002(3) 0.013(3)
I2 0.0955(5) 0.0833(4) 0.0603(3) -0.0268(3) 0.0148(3) 0.0090(3)
C21 0.112(8) 0.055(4) 0.040(4) -0.016(3) -0.012(4) 0.022(5)
C22 0.115(8) 0.051(4) 0.057(5) -0.014(4) -0.023(5) -0.005(5)
F2 0.147(6) 0.052(2) 0.078(3) -0.022(2) -0.010(3) -0.010(3)
C23 0.084(6) 0.049(4) 0.054(4) -0.006(3) -0.012(4) -0.005(4)
C24 0.065(5) 0.055(4) 0.041(4) -0.008(3) -0.011(3) 0.008(3)
O2 0.055(3) 0.044(2) 0.035(2) -0.0040(18) -0.0027(19) 0.0030(19)
C25 0.042(3) 0.057(4) 0.033(3) -0.005(3) -0.008(3) -0.002(3)
C26 0.052(4) 0.056(4) 0.034(3) -0.005(3) -0.004(3) -0.003(3)
C27 0.061(4) 0.073(5) 0.032(3) -0.004(3) -0.007(3) -0.003(4)
C28 0.051(4) 0.055(4) 0.039(3) -0.002(3) -0.010(3) -0.007(3)
C29 0.045(4) 0.058(4) 0.040(3) -0.003(3) -0.008(3) -0.004(3)
C30 0.040(3) 0.052(3) 0.040(3) -0.003(3) -0.005(3) -0.003(3)
C31 0.063(5) 0.069(4) 0.040(4) 0.007(3) -0.005(3) -0.013(4)
C32 0.069(6) 0.136(9) 0.081(7) 0.054(7) 0.019(5) 0.019(6)
C33 0.072(5) 0.067(5) 0.044(4) 0.005(3) -0.009(4) 0.009(4)
C34 0.193(14) 0.077(6) 0.056(5) 0.015(5) -0.034(7) -0.049(7)
C35 0.044(3) 0.048(3) 0.038(3) -0.005(3) -0.006(3) -0.001(3)
N3 0.043(3) 0.048(3) 0.036(3) -0.008(2) -0.005(2) 0.003(2)
C36 0.046(3) 0.041(3) 0.038(3) -0.005(2) -0.003(3) 0.007(3)
C37 0.047(4) 0.053(4) 0.043(3) -0.009(3) -0.004(3) 0.007(3)
I3 0.0515(3) 0.0852(3) 0.0645(3) -0.0304(3) -0.0034(2) -0.0087(2)
C38 0.063(4) 0.049(3) 0.042(3) -0.014(3) -0.009(3) 0.014(3)
C39 0.068(5) 0.054(4) 0.041(4) -0.009(3) -0.004(3) 0.018(3)
F3 0.086(3) 0.082(3) 0.055(3) -0.023(2) 0.000(2) 0.026(3)
C40 0.064(5) 0.069(5) 0.057(5) -0.014(4) 0.013(4) 0.011(4)
C41 0.052(4) 0.052(4) 0.063(4) -0.011(3) 0.004(3) -0.002(3)
C42 0.051(4) 0.065(4) 0.038(3) -0.003(3) -0.004(3) -0.008(3)
N4 0.063(4) 0.062(3) 0.039(3) -0.005(3) -0.008(3) 0.004(3)
C43 0.053(4) 0.062(4) 0.036(3) 0.004(3) -0.005(3) -0.002(3)
C44 0.049(4) 0.067(4) 0.038(3) -0.005(3) -0.004(3) 0.004(3)
I4 0.0565(3) 0.1236(5) 0.0721(4) -0.0462(3) -0.0228(3) 0.0266(3)
C45 0.058(4) 0.063(4) 0.049(4) -0.004(3) -0.002(3) 0.000(3)
C46 0.059(5) 0.056(4) 0.056(4) 0.010(3) 0.013(4) 0.014(4)
F4 0.077(3) 0.076(3) 0.080(3) -0.006(3) 0.003(3) 0.021(3)
C47 0.043(4) 0.071(5) 0.050(4) 0.009(4) -0.003(3) 0.005(3)
C48 0.055(4) 0.071(5) 0.040(4) 0.004(3) -0.005(3) -0.007(4)
N5 0.079(5) 0.057(4) 0.081(5) -0.014(4) 0.002(4) 0.005(4)
C49 0.056(5) 0.057(4) 0.076(6) 0.003(4) 0.000(4) 0.012(4)
C50 0.064(6) 0.090(6) 0.094(7) -0.002(5) -0.028(5) 0.003(5)

loop_
_atom_type_symbol
_atom_type_description
_atom_type_scat_dispersion_real
_atom_type_scat_dispersion_imag
_atom_type_scat_source
C C 0.0181 0.0091 'International Tables Vol C Tables 4.2.6.8 and 6.1.1.4'
H H 0.0000 0.0000 'International Tables Vol C Tables 4.2.6.8 and 6.1.1.4'
N N 0.0311 0.0180 'International Tables Vol C Tables 4.2.6.8 and 6.1.1.4'
O O 0.0492 0.0322 'International Tables Vol C Tables 4.2.6.8 and 6.1.1.4'
F F 0.0727 0.0534 'International Tables Vol C Tables 4.2.6.8 and 6.1.1.4'
V V 0.0687 2.1097 'International Tables Vol C Tables 4.2.6.8 and 6.1.1.4'
I I -0.3257 6.8362 'International Tables Vol C Tables 4.2.6.8 and 6.1.1.4'

loop_
_geom_angle_atom_site_label_1
_geom_angle_atom_site_label_2
_geom_angle_atom_site_label_3
_geom_angle
_geom_angle_site_symmetry_1
_geom_angle_site_symmetry_3
_geom_angle_publ_flag
O3 V1 O1 114.8(2) . . ?
O3 V1 N1 96.5(2) . . ?
O3 V1 O2 118.0(2) . . ?
O3 V1 N3 94.9(2) . . ?
O1 V1 N1 86.60(18) . . ?
O1 V1 N3 88.77(19) . . ?
O2 V1 O1 127.2(2) . . ?
O2 V1 N1 86.93(19) . . ?
O2 V1 N3 87.6(2) . . ?
N3 V1 N1 168.6(2) . . ?
C1 O1 V1 124.6(4) . . ?
O1 C1 C2 119.9(5) . . ?
O1 C1 C6 122.2(5) . . ?
C6 C1 C2 117.8(5) . . ?
C1 C2 C18 118.4(5) . . ?
C3 C2 C1 119.9(6) . . ?
C3 C2 C18 121.6(6) . . ?
C2 C3 H3 118.5 . . ?
C4 C3 C2 122.9(6) . . ?
C4 C3 H3 118.5 . . ?
C3 C4 C5 117.0(6) . . ?
C3 C4 C7 121.4(6) . . ?
C5 C4 C7 121.5(6) . . ?
C4 C5 H5 119.1 . . ?
C4 C5 C6 121.7(6) . . ?
C6 C5 H5 119.1 . . ?
C1 C6 C5 120.3(6) . . ?
C1 C6 C11 123.4(5) . . ?
C5 C6 C11 116.3(6) . . ?
C4 C7 C8 108.1(6) . . ?
C9 C7 C4 109.4(6) . . ?
C9 C7 C8 108.7(6) . . ?
C10 C7 C4 113.1(6) . . ?
C10 C7 C8 107.2(7) . . ?
C10 C7 C9 110.3(6) . . ?
C7 C8 H8A 109.5 . . ?
C7 C8 H8B 109.5 . . ?
C7 C8 H8C 109.5 . . ?
H8A C8 H8B 109.5 . . ?
H8A C8 H8C 109.5 . . ?
H8B C8 H8C 109.5 . . ?
C7 C9 H9A 109.5 . . ?
C7 C9 H9B 109.5 . . ?
C7 C9 H9C 109.5 . . ?
H9A C9 H9B 109.5 . . ?
H9A C9 H9C 109.5 . . ?
H9B C9 H9C 109.5 . . ?
C7 C10 H10A 109.5 . . ?
C7 C10 H10B 109.5 . . ?
C7 C10 H10C 109.5 . . ?
H10A C10 H10B 109.5 . . ?
H10A C10 H10C 109.5 . . ?
H10B C10 H10C 109.5 . . ?
C6 C11 H11 117.7 . . ?
N1 C11 C6 124.6(6) . . ?
N1 C11 H11 117.7 . . ?
C11 N1 V1 121.6(4) . . ?
C11 N1 C12 115.8(5) . . ?
C12 N1 V1 121.3(4) . . ?
C13 C12 N1 122.4(5) . . ?
C17 C12 N1 119.0(6) . . ?
C17 C12 C13 118.6(6) . . ?
C12 C13 I1 120.8(5) . . ?
C14 C13 C12 121.0(6) . . ?
C14 C13 I1 118.1(5) . . ?
C13 C14 H14 121.2 . . ?
C15 C14 C13 117.7(6) . . ?
C15 C14 H14 121.2 . . ?
F1 C15 C14 117.7(6) . . ?
F1 C15 C16 118.3(6) . . ?
C16 C15 C14 124.0(6) . . ?
C15 C16 H16 121.1 . . ?
C15 C16 C17 117.7(6) . . ?
C17 C16 H16 121.1 . . ?
C12 C17 C16 120.9(6) . . ?
C12 C17 H17 119.6 . . ?
C16 C17 H17 119.6 . . ?
C2 C18 H18 119.5 . . ?
N2 C18 C2 121.0(6) . . ?
N2 C18 H18 119.5 . . ?
C18 N2 C19 119.2(6) . . ?
C20 C19 N2 118.6(7) . . ?
C24 C19 N2 122.9(6) . . ?
C24 C19 C20 118.3(7) . . ?
C19 C20 I2 119.1(6) . . ?
C21 C20 C19 120.6(8) . . ?
C21 C20 I2 120.3(6) . . ?
C20 C21 H21 120.8 . . ?
C22 C21 C20 118.4(8) . . ?
C22 C21 H21 120.8 . . ?
C21 C22 F2 117.3(9) . . ?
C23 C22 C21 123.5(8) . . ?
C23 C22 F2 119.2(9) . . ?
C22 C23 H23 121.1 . . ?
C22 C23 C24 117.7(9) . . ?
C24 C23 H23 121.1 . . ?
C19 C24 H24 119.2 . . ?
C23 C24 C19 121.6(8) . . ?
C23 C24 H24 119.2 . . ?
C25 O2 V1 131.8(4) . . ?
O2 C25 C26 119.5(6) . . ?
O2 C25 C30 122.3(6) . . ?
C30 C25 C26 118.2(6) . . ?
C25 C26 C42 120.4(6) . . ?
C27 C26 C25 119.6(7) . . ?
C27 C26 C42 119.9(7) . . ?
C26 C27 H27 118.5 . . ?
C26 C27 C28 122.9(7) . . ?
C28 C27 H27 118.5 . . ?
C27 C28 C31 120.9(7) . . ?
C29 C28 C27 116.5(6) . . ?
C29 C28 C31 122.5(7) . . ?
C28 C29 H29 118.6 . . ?
C28 C29 C30 122.8(7) . . ?
C30 C29 H29 118.6 . . ?
C25 C30 C29 119.9(6) . . ?
C25 C30 C35 123.8(6) . . ?
C29 C30 C35 116.3(6) . . ?
C32 C31 C28 110.5(7) . . ?
C32 C31 C33 109.9(8) . . ?
C32 C31 C34 106.9(10) . . ?
C33 C31 C28 108.4(6) . . ?
C34 C31 C28 112.2(7) . . ?
C34 C31 C33 108.9(8) . . ?
C31 C32 H32A 109.5 . . ?
C31 C32 H32B 109.5 . . ?
C31 C32 H32C 109.5 . . ?
H32A C32 H32B 109.5 . . ?
H32A C32 H32C 109.5 . . ?
H32B C32 H32C 109.5 . . ?
C31 C33 H33A 109.5 . . ?
C31 C33 H33B 109.5 . . ?
C31 C33 H33C 109.5 . . ?
H33A C33 H33B 109.5 . . ?
H33A C33 H33C 109.5 . . ?
H33B C33 H33C 109.5 . . ?
C31 C34 H34A 109.5 . . ?
C31 C34 H34B 109.5 . . ?
C31 C34 H34C 109.5 . . ?
H34A C34 H34B 109.5 . . ?
H34A C34 H34C 109.5 . . ?
H34B C34 H34C 109.5 . . ?
C30 C35 H35 117.3 . . ?
N3 C35 C30 125.3(6) . . ?
N3 C35 H35 117.3 . . ?
C35 N3 V1 125.3(5) . . ?
C35 N3 C36 115.2(5) . . ?
C36 N3 V1 119.1(4) . . ?
C37 C36 N3 121.8(6) . . ?
C37 C36 C41 120.0(7) . . ?
C41 C36 N3 118.2(6) . . ?
C36 C37 I3 121.5(5) . . ?
C36 C37 C38 120.8(7) . . ?
C38 C37 I3 117.7(5) . . ?
C37 C38 H38 121.4 . . ?
C39 C38 C37 117.2(7) . . ?
C39 C38 H38 121.4 . . ?
C38 C39 F3 118.0(7) . . ?
C40 C39 C38 123.5(7) . . ?
C40 C39 F3 118.4(7) . . ?
C39 C40 H40 120.4 . . ?
C39 C40 C41 119.2(8) . . ?
C41 C40 H40 120.4 . . ?
C36 C41 H41 120.4 . . ?
C40 C41 C36 119.2(8) . . ?
C40 C41 H41 120.4 . . ?
C26 C42 H42 119.7 . . ?
N4 C42 C26 120.7(6) . . ?
N4 C42 H42 119.7 . . ?
C42 N4 C43 120.0(6) . . ?
N4 C43 C48 121.2(7) . . ?
C44 C43 N4 120.7(6) . . ?
C44 C43 C48 117.8(7) . . ?
C43 C44 I4 119.4(5) . . ?
C43 C44 C45 122.1(7) . . ?
C45 C44 I4 118.5(6) . . ?
C44 C45 H45 121.3 . . ?
C46 C45 C44 117.3(8) . . ?
C46 C45 H45 121.3 . . ?
F4 C46 C45 116.6(8) . . ?
C47 C46 C45 123.1(7) . . ?
C47 C46 F4 120.4(7) . . ?
C46 C47 H47 120.2 . . ?
C46 C47 C48 119.7(7) . . ?
C48 C47 H47 120.2 . . ?
C43 C48 H48 120.0 . . ?
C47 C48 C43 119.9(8) . . ?
C47 C48 H48 120.0 . . ?
N5 C49 C50 178.8(9) . . ?
C49 C50 H50A 109.5 . . ?
C49 C50 H50B 109.5 . . ?
C49 C50 H50C 109.5 . . ?
H50A C50 H50B 109.5 . . ?
H50A C50 H50C 109.5 . . ?
H50B C50 H50C 109.5 . . ?

loop_
_geom_bond_atom_site_label_1
_geom_bond_atom_site_label_2
_geom_bond_distance
_geom_bond_site_symmetry_2
_geom_bond_publ_flag
V1 O3 1.602(5) . ?
V1 O1 1.911(4) . ?
V1 N1 2.101(5) . ?
V1 O2 1.900(5) . ?
V1 N3 2.084(5) . ?
O1 C1 1.318(7) . ?
C1 C2 1.417(9) . ?
C1 C6 1.406(9) . ?
C2 C3 1.393(9) . ?
C2 C18 1.464(9) . ?
C3 H3 0.9500 . ?
C3 C4 1.391(9) . ?
C4 C5 1.394(9) . ?
C4 C7 1.531(9) . ?
C5 H5 0.9500 . ?
C5 C6 1.414(8) . ?
C6 C11 1.436(8) . ?
C7 C8 1.552(11) . ?
C7 C9 1.529(10) . ?
C7 C10 1.509(11) . ?
C8 H8A 0.9800 . ?
C8 H8B 0.9800 . ?
C8 H8C 0.9800 . ?
C9 H9A 0.9800 . ?
C9 H9B 0.9800 . ?
C9 H9C 0.9800 . ?
C10 H10A 0.9800 . ?
C10 H10B 0.9800 . ?
C10 H10C 0.9800 . ?
C11 H11 0.9500 . ?
C11 N1 1.296(8) . ?
N1 C12 1.430(8) . ?
C12 C13 1.395(9) . ?
C12 C17 1.387(9) . ?
C13 I1 2.108(6) . ?
C13 C14 1.384(9) . ?
C14 H14 0.9500 . ?
C14 C15 1.365(10) . ?
C15 F1 1.360(8) . ?
C15 C16 1.360(10) . ?
C16 H16 0.9500 . ?
C16 C17 1.392(10) . ?
C17 H17 0.9500 . ?
C18 H18 0.9500 . ?
C18 N2 1.265(8) . ?
N2 C19 1.419(9) . ?
C19 C20 1.400(10) . ?
C19 C24 1.387(11) . ?
C20 I2 2.092(8) . ?
C20 C21 1.380(12) . ?
C21 H21 0.9500 . ?
C21 C22 1.371(14) . ?
C22 F2 1.376(10) . ?
C22 C23 1.358(13) . ?
C23 H23 0.9500 . ?
C23 C24 1.385(11) . ?
C24 H24 0.9500 . ?
O2 C25 1.330(7) . ?
C25 C26 1.413(10) . ?
C25 C30 1.393(10) . ?
C26 C27 1.389(9) . ?
C26 C42 1.465(11) . ?
C27 H27 0.9500 . ?
C27 C28 1.399(11) . ?
C28 C29 1.368(10) . ?
C28 C31 1.531(9) . ?
C29 H29 0.9500 . ?
C29 C30 1.413(9) . ?
C30 C35 1.434(9) . ?
C31 C32 1.501(13) . ?
C31 C33 1.526(11) . ?
C31 C34 1.511(14) . ?
C32 H32A 0.9800 . ?
C32 H32B 0.9800 . ?
C32 H32C 0.9800 . ?
C33 H33A 0.9800 . ?
C33 H33B 0.9800 . ?
C33 H33C 0.9800 . ?
C34 H34A 0.9800 . ?
C34 H34B 0.9800 . ?
C34 H34C 0.9800 . ?
C35 H35 0.9500 . ?
C35 N3 1.296(8) . ?
N3 C36 1.451(8) . ?
C36 C37 1.373(10) . ?
C36 C41 1.392(10) . ?
C37 I3 2.083(7) . ?
C37 C38 1.403(10) . ?
C38 H38 0.9500 . ?
C38 C39 1.361(11) . ?
C39 F3 1.366(8) . ?
C39 C40 1.359(12) . ?
C40 H40 0.9500 . ?
C40 C41 1.386(11) . ?
C41 H41 0.9500 . ?
C42 H42 0.9500 . ?
C42 N4 1.267(9) . ?
N4 C43 1.405(10) . ?
C43 C44 1.377(11) . ?
C43 C48 1.418(10) . ?
C44 I4 2.090(7) . ?
C44 C45 1.390(11) . ?
C45 H45 0.9500 . ?
C45 C46 1.380(11) . ?
C46 F4 1.355(9) . ?
C46 C47 1.340(12) . ?
C47 H47 0.9500 . ?
C47 C48 1.385(12) . ?
C48 H48 0.9500 . ?
N5 C49 1.134(12) . ?
C49 C50 1.446(14) . ?
C50 H50A 0.9800 . ?
C50 H50B 0.9800 . ?
C50 H50C 0.9800 . ?

loop_
_geom_hbond_atom_site_label_D
_geom_hbond_atom_site_label_H
_geom_hbond_atom_site_label_A
_geom_hbond_distance_DH
_geom_hbond_distance_HA
_geom_hbond_distance_DA
_geom_hbond_angle_DHA
_geom_hbond_site_symmetry_A
_geom_hbond_publ_flag
C35 H35 F3 0.95 2.54 3.137(8) 121.3 2_756 yes
C38 H38 N5 0.95 2.59 3.449(12) 150.6 . yes
C41 H41 O3 0.95 2.54 3.184(9) 125.5 . yes
C47 H47 N2 0.95 2.42 3.287(9) 152.0 2_666 yes
C50 H50B F2 0.98 2.58 3.316(12) 131.7 . yes

loop_
_geom_torsion_atom_site_label_1
_geom_torsion_atom_site_label_2
_geom_torsion_atom_site_label_3
_geom_torsion_atom_site_label_4
_geom_torsion
_geom_torsion_site_symmetry_1
_geom_torsion_site_symmetry_2
_geom_torsion_site_symmetry_3
_geom_torsion_site_symmetry_4
_geom_torsion_publ_flag
V1 O1 C1 C2 145.0(4) . . . . ?
V1 O1 C1 C6 -35.0(7) . . . . ?
V1 N1 C12 C13 -120.0(5) . . . . ?
V1 N1 C12 C17 59.7(7) . . . . ?
V1 O2 C25 C26 163.5(5) . . . . ?
V1 O2 C25 C30 -17.9(9) . . . . ?
V1 N3 C36 C37 -118.6(6) . . . . ?
V1 N3 C36 C41 60.3(7) . . . . ?
O3 V1 O2 C25 -72.0(6) . . . . ?
O1 V1 O2 C25 108.9(5) . . . . ?
O1 C1 C2 C3 -176.2(5) . . . . ?
O1 C1 C2 C18 4.8(8) . . . . ?
O1 C1 C6 C5 175.5(5) . . . . ?
O1 C1 C6 C11 -2.8(9) . . . . ?
C1 C2 C3 C4 0.1(9) . . . . ?
C1 C2 C18 N2 -178.2(6) . . . . ?
C1 C6 C11 N1 13.4(9) . . . . ?
C2 C1 C6 C5 -4.6(8) . . . . ?
C2 C1 C6 C11 177.1(5) . . . . ?
C2 C3 C4 C5 -3.4(9) . . . . ?
C2 C3 C4 C7 177.6(6) . . . . ?
C2 C18 N2 C19 -172.2(6) . . . . ?
C3 C2 C18 N2 2.8(9) . . . . ?
C3 C4 C5 C6 2.7(9) . . . . ?
C3 C4 C7 C8 -56.8(8) . . . . ?
C3 C4 C7 C9 61.4(8) . . . . ?
C3 C4 C7 C10 -175.3(6) . . . . ?
C4 C5 C6 C1 1.3(9) . . . . ?
C4 C5 C6 C11 179.7(5) . . . . ?
C5 C4 C7 C8 124.3(7) . . . . ?
C5 C4 C7 C9 -117.6(7) . . . . ?
C5 C4 C7 C10 5.8(9) . . . . ?
C5 C6 C11 N1 -165.0(6) . . . . ?
C6 C1 C2 C3 3.9(8) . . . . ?
C6 C1 C2 C18 -175.1(5) . . . . ?
C6 C11 N1 V1 11.5(8) . . . . ?
C6 C11 N1 C12 178.6(5) . . . . ?
C7 C4 C5 C6 -178.3(6) . . . . ?
C11 N1 C12 C13 72.9(8) . . . . ?
C11 N1 C12 C17 -107.4(7) . . . . ?
N1 V1 O2 C25 -167.8(6) . . . . ?
N1 C12 C13 I1 4.9(8) . . . . ?
N1 C12 C13 C14 -178.8(6) . . . . ?
N1 C12 C17 C16 178.7(6) . . . . ?
C12 C13 C14 C15 0.7(9) . . . . ?
C13 C12 C17 C16 -1.6(10) . . . . ?
C13 C14 C15 F1 178.3(6) . . . . ?
C13 C14 C15 C16 -2.8(10) . . . . ?
I1 C13 C14 C15 177.0(5) . . . . ?
C14 C15 C16 C17 2.6(11) . . . . ?
C15 C16 C17 C12 -0.3(11) . . . . ?
F1 C15 C16 C17 -178.5(6) . . . . ?
C17 C12 C13 I1 -174.8(5) . . . . ?
C17 C12 C13 C14 1.4(9) . . . . ?
C18 C2 C3 C4 179.1(6) . . . . ?
C18 N2 C19 C20 -142.6(6) . . . . ?
C18 N2 C19 C24 42.3(9) . . . . ?
N2 C19 C20 I2 4.8(8) . . . . ?
N2 C19 C20 C21 -175.8(6) . . . . ?
N2 C19 C24 C23 174.9(6) . . . . ?
C19 C20 C21 C22 0.5(11) . . . . ?
C20 C19 C24 C23 -0.2(10) . . . . ?
C20 C21 C22 F2 179.0(7) . . . . ?
C20 C21 C22 C23 0.3(13) . . . . ?
I2 C20 C21 C22 179.9(6) . . . . ?
C21 C22 C23 C24 -1.0(12) . . . . ?
C22 C23 C24 C19 1.0(11) . . . . ?
F2 C22 C23 C24 -179.7(7) . . . . ?
C24 C19 C20 I2 -179.9(5) . . . . ?
C24 C19 C20 C21 -0.5(10) . . . . ?
O2 C25 C26 C27 -177.8(6) . . . . ?
O2 C25 C26 C42 2.5(10) . . . . ?
O2 C25 C30 C29 179.8(6) . . . . ?
O2 C25 C30 C35 -1.4(10) . . . . ?
C25 C26 C27 C28 -3.3(11) . . . . ?
C25 C26 C42 N4 -166.9(7) . . . . ?
C25 C30 C35 N3 6.5(11) . . . . ?
C26 C25 C30 C29 -1.5(10) . . . . ?
C26 C25 C30 C35 177.2(6) . . . . ?
C26 C27 C28 C29 0.9(11) . . . . ?
C26 C27 C28 C31 179.3(7) . . . . ?
C26 C42 N4 C43 -171.8(7) . . . . ?
C27 C26 C42 N4 13.4(11) . . . . ?
C27 C28 C29 C30 1.2(10) . . . . ?
C27 C28 C31 C32 42.4(11) . . . . ?
C27 C28 C31 C33 -78.1(9) . . . . ?
C27 C28 C31 C34 161.6(9) . . . . ?
C28 C29 C30 C25 -0.9(10) . . . . ?
C28 C29 C30 C35 -179.7(6) . . . . ?
C29 C28 C31 C32 -139.3(9) . . . . ?
C29 C28 C31 C33 100.2(9) . . . . ?
C29 C28 C31 C34 -20.1(12) . . . . ?
C29 C30 C35 N3 -174.7(6) . . . . ?
C30 C25 C26 C27 3.5(10) . . . . ?
C30 C25 C26 C42 -176.2(6) . . . . ?
C30 C35 N3 V1 5.6(9) . . . . ?
C30 C35 N3 C36 178.7(6) . . . . ?
C31 C28 C29 C30 -177.2(6) . . . . ?
C35 N3 C36 C37 67.9(8) . . . . ?
C35 N3 C36 C41 -113.2(7) . . . . ?
N3 V1 O2 C25 22.2(6) . . . . ?
N3 C36 C37 I3 3.0(8) . . . . ?
N3 C36 C37 C38 -178.9(5) . . . . ?
N3 C36 C41 C40 179.7(6) . . . . ?
C36 C37 C38 C39 -2.2(9) . . . . ?
C37 C36 C41 C40 -1.3(10) . . . . ?
C37 C38 C39 F3 -179.0(6) . . . . ?
C37 C38 C39 C40 1.4(10) . . . . ?
I3 C37 C38 C39 176.0(5) . . . . ?
C38 C39 C40 C41 -0.6(11) . . . . ?
C39 C40 C41 C36 0.5(11) . . . . ?
F3 C39 C40 C41 179.9(6) . . . . ?
C41 C36 C37 I3 -175.9(5) . . . . ?
C41 C36 C37 C38 2.2(9) . . . . ?
C42 C26 C27 C28 176.4(7) . . . . ?
C42 N4 C43 C44 -135.0(8) . . . . ?
C42 N4 C43 C48 51.0(10) . . . . ?
N4 C43 C44 I4 6.1(9) . . . . ?
N4 C43 C44 C45 -174.8(7) . . . . ?
N4 C43 C48 C47 173.0(6) . . . . ?
C43 C44 C45 C46 1.2(11) . . . . ?
C44 C43 C48 C47 -1.1(10) . . . . ?
C44 C45 C46 F4 179.9(6) . . . . ?
C44 C45 C46 C47 0.1(11) . . . . ?
I4 C44 C45 C46 -179.7(5) . . . . ?
C45 C46 C47 C48 -1.9(11) . . . . ?
C46 C47 C48 C43 2.4(11) . . . . ?
F4 C46 C47 C48 178.3(6) . . . . ?
C48 C43 C44 I4 -179.7(5) . . . . ?
C48 C43 C44 C45 -0.7(11) . . . . ?
